data_2216985
loop_
_publ_author_name
'Dong Liang'
'Li-Xing Gao'
'Yan Gao'
'Jing Xu'
'Wei Wang'

_publ_section_title 2-(4,6-Dimethylpyrimidin-2-ylsulfanyl)-<i>N</i>-(4-methylpyridin-2-yl)acetamide
_journal_coeditor_code CI2528
_journal_issue 1
_journal_name_full 'Acta Crystallographica Section E'
_journal_page_first o201
_journal_page_last o201
_journal_paper_doi 10.1107/S1600536807064082
_journal_volume 64
_journal_year 2008
_chemical_formula_iupac 'C14 H16 N4 O S'
_chemical_formula_moiety 'C14 H16 N4 O S'
_chemical_formula_sum 'C14 H16 N4 O S'
_chemical_formula_weight 288.37
_chemical_melting_point 418
_chemical_name_systematic 2-(4,6-Dimethylpyrimidin-2-ylsulfanyl)-<i>N</i>-(4-methylpyridin-2-yl)acetamide
_space_group_IT_number 14
_symmetry_cell_setting monoclinic
_symmetry_space_group_name_Hall '-P 2ybc'
_symmetry_space_group_name_H-M 'P 1 21/c 1'
_atom_sites_solution_hydrogens geom
_atom_sites_solution_primary direct
_atom_sites_solution_secondary difmap
_cell_angle_alpha 90.00
_cell_angle_beta 91.678(6)
_cell_angle_gamma 90.00
_cell_formula_units_Z 4
_cell_length_a 5.1924(19)
_cell_length_b 15.423(5)
_cell_length_c 18.121(6)
_cell_measurement_reflns_used 1663
_cell_measurement_temperature 293(2)
_cell_measurement_theta_max 22.24
_cell_measurement_theta_min 2.61
_cell_volume 1450.6(9)
_computing_cell_refinement 'SAINT (Bruker, 1997)'
_computing_data_collection 'SMART (Bruker, 1997)'
_computing_data_reduction 'SAINT (Bruker, 1997)'
_computing_molecular_graphics 'SHELXTL (Bruker, 1997)'
_computing_publication_material 'SHELXTL (Bruker, 1997)'
_computing_structure_refinement 'SHELXL97 (Sheldrick, 1997)'
_computing_structure_solution 'SHELXS97 (Sheldrick, 1997)'
_diffrn_ambient_temperature 293(2)
_diffrn_measured_fraction_theta_full 0.991
_diffrn_measured_fraction_theta_max 0.991
_diffrn_measurement_device_type 'Bruker SMART CCD area-detector'
_diffrn_measurement_method '\f and \w scans'
_diffrn_radiation_monochromator graphite
_diffrn_radiation_source 'fine-focus sealed tube'
_diffrn_radiation_type 'Mo K\a'
_diffrn_radiation_wavelength 0.71073
_diffrn_reflns_av_R_equivalents 0.0597
_diffrn_reflns_av_sigmaI/netI 0.0706
_diffrn_reflns_limit_h_max 4
_diffrn_reflns_limit_h_min -6
_diffrn_reflns_limit_k_max 19
_diffrn_reflns_limit_k_min -17
_diffrn_reflns_limit_l_max 22
_diffrn_reflns_limit_l_min -22
_diffrn_reflns_number 8084
_diffrn_reflns_theta_full 26.41
_diffrn_reflns_theta_max 26.41
_diffrn_reflns_theta_min 1.73
_diffrn_standards_number 0
_exptl_absorpt_coefficient_mu 0.224
_exptl_absorpt_correction_T_max 0.9565
_exptl_absorpt_correction_T_min 0.9156
_exptl_absorpt_correction_type multi-scan
_exptl_absorpt_process_details '(SADABS; Bruker, 1997)'
_exptl_crystal_colour colourless
_exptl_crystal_density_diffrn 1.320
_exptl_crystal_density_method 'not measured'
_exptl_crystal_description Plate
_exptl_crystal_F_000 608
_exptl_crystal_size_max 0.40
_exptl_crystal_size_mid 0.24
_exptl_crystal_size_min 0.20
_refine_diff_density_max 0.270
_refine_diff_density_min -0.226
_refine_ls_extinction_method none
_refine_ls_goodness_of_fit_ref 0.980
_refine_ls_hydrogen_treatment constr
_refine_ls_matrix_type full
_refine_ls_number_parameters 184
_refine_ls_number_reflns 2970
_refine_ls_number_restraints 0
_refine_ls_restrained_S_all 0.980
_refine_ls_R_factor_all 0.1140
_refine_ls_R_factor_gt 0.0480
_refine_ls_shift/su_max 0.004
_refine_ls_shift/su_mean 0.000
_refine_ls_structure_factor_coef Fsqd
_refine_ls_weighting_details 'w=1/[\s^2^(Fo^2^)+(0.0718P)^2^] where P=(Fo^2^+2Fc^2^)/3'
_refine_ls_weighting_scheme calc
_refine_ls_wR_factor_gt 0.1179
_refine_ls_wR_factor_ref 0.1436
_reflns_number_gt 1582
_reflns_number_total 2970
_reflns_threshold_expression I>2\s(I)
_cod_data_source_file ci2528.cif
_cod_data_source_block I
_cod_depositor_comments
;
The following automatic conversions were performed:
'_symmetry_cell_setting' value 'Monoclinic' changed to 'monoclinic'
according to '/home/saulius/struct/CIF-dictionaries/cif_core.dic'
dictionary named 'cif_core.dic' version 2.4.1 from 2010-06-29.

Automatic conversion script
Id: cif_fix_enum 1527 2010-12-29 10:47:43Z saulius 

The following automatic conversions were performed:

'_symmetry_cell_setting' value 'Monoclinic' changed to 'monoclinic'
according to /home/saulius/struct/CIF-dictionaries/cif_core.dic
dictionary named 'cif_core.dic' version 2.4.1 from 2010-06-29.

Automatic conversion script
Id: cif_fix_values 1715 2011-07-08 13:25:40Z adriana 
;
_cod_original_cell_volume 1450.5(9)
_cod_original_sg_symbol_H-M 'P 21/c'
_cod_database_code 2216985
_cod_database_fobs_code 2216985

loop_
_symmetry_equiv_pos_as_xyz
'x, y, z'
'-x, y+1/2, -z+1/2'
'-x, -y, -z'
'x, -y-1/2, z-1/2'

loop_
_atom_site_type_symbol
_atom_site_label
_atom_site_fract_x
_atom_site_fract_y
_atom_site_fract_z
_atom_site_U_iso_or_equiv
_atom_site_adp_type
_atom_site_calc_flag
_atom_site_refinement_flags
_atom_site_occupancy
S S1 0.19772(16) 0.06150(5) 0.30190(4) 0.0565(3) Uani d . 1
O O1 0.4584(4) 0.17627(12) 0.39721(11) 0.0629(6) Uani d . 1
C C8 0.5502(6) 0.10500(16) 0.40685(14) 0.0424(7) Uani d . 1
N N3 0.7497(4) 0.08705(13) 0.45581(11) 0.0437(6) Uani d . 1
H H3A 0.7929 0.0334 0.4603 0.052 Uiso calc R 1
N N1 -0.0905(5) -0.02849(15) 0.21206(12) 0.0526(6) Uani d . 1
N N2 0.2279(4) -0.11038(14) 0.28121(12) 0.0487(6) Uani d . 1
N N4 1.0824(5) 0.11059(13) 0.54011(12) 0.0471(6) Uani d . 1
C C7 0.4517(5) 0.02656(16) 0.36422(15) 0.0466(7) Uani d . 1
H H7A 0.3873 -0.0166 0.3980 0.056 Uiso calc R 1
H H7B 0.5901 0.0008 0.3369 0.056 Uiso calc R 1
C C1 0.1057(6) -0.03772(17) 0.26160(15) 0.0464(7) Uani d . 1
C C9 0.8914(5) 0.14679(15) 0.49939(13) 0.0390(7) Uani d . 1
C C10 0.8368(6) 0.23511(16) 0.50028(15) 0.0493(7) Uani d . 1
H H10 0.7006 0.2572 0.4716 0.059 Uiso calc R 1
C C3 -0.0551(6) -0.18068(19) 0.19480(16) 0.0566(8) Uani d . 1
H H3 -0.1119 -0.2310 0.1712 0.068 Uiso calc R 1
C C12 1.1828(6) 0.25295(18) 0.58610(17) 0.0580(8) Uani d . 1
H H12 1.2871 0.2874 0.6167 0.070 Uiso calc R 1
C C4 0.1449(6) -0.18362(18) 0.24637(16) 0.0502(7) Uani d . 1
C C2 -0.1703(6) -0.1016(2) 0.17864(15) 0.0535(8) Uani d . 1
C C5 0.2828(6) -0.26511(18) 0.26755(19) 0.0677(9) Uani d . 1
H H5A 0.4476 -0.2663 0.2449 0.102 Uiso calc R 1
H H5B 0.1828 -0.3142 0.2511 0.102 Uiso calc R 1
H H5C 0.3067 -0.2673 0.3202 0.102 Uiso calc R 1
C C13 1.2229(6) 0.16531(18) 0.58239(17) 0.0611(9) Uani d . 1
H H13 1.3570 0.1421 0.6112 0.073 Uiso calc R 1
C C6 -0.3885(7) -0.0931(2) 0.12243(18) 0.0747(10) Uani d . 1
H H6A -0.5028 -0.0478 0.1372 0.112 Uiso calc R 1
H H6B -0.4812 -0.1469 0.1191 0.112 Uiso calc R 1
H H6C -0.3205 -0.0792 0.0752 0.112 Uiso calc R 1
C C11 0.9856(6) 0.28937(17) 0.54384(15) 0.0507(8) Uani d . 1
C C14 0.9279(7) 0.38546(17) 0.54669(19) 0.0782(11) Uani d . 1
H H14A 0.8268 0.3977 0.5890 0.117 Uiso calc R 1
H H14B 0.8337 0.4023 0.5026 0.117 Uiso calc R 1
H H14C 1.0866 0.4173 0.5503 0.117 Uiso calc R 1

loop_
_atom_site_aniso_label
_atom_site_aniso_U_11
_atom_site_aniso_U_22
_atom_site_aniso_U_33
_atom_site_aniso_U_12
_atom_site_aniso_U_13
_atom_site_aniso_U_23
S1 0.0590(5) 0.0408(4) 0.0681(5) 0.0027(4) -0.0256(4) -0.0038(4)
O1 0.0813(16) 0.0368(11) 0.0683(13) 0.0118(10) -0.0348(12) -0.0053(9)
C8 0.0517(18) 0.0305(15) 0.0445(16) 0.0044(13) -0.0055(14) -0.0006(12)
N3 0.0501(15) 0.0285(11) 0.0516(14) 0.0060(10) -0.0152(12) -0.0033(10)
N1 0.0499(16) 0.0553(15) 0.0518(15) -0.0103(12) -0.0128(12) 0.0042(12)
N2 0.0498(16) 0.0438(14) 0.0521(14) -0.0044(11) -0.0070(12) -0.0049(11)
N4 0.0469(15) 0.0359(13) 0.0574(14) 0.0054(11) -0.0174(12) -0.0049(11)
C7 0.0497(18) 0.0393(16) 0.0502(17) 0.0008(13) -0.0118(14) -0.0047(13)
C1 0.0471(18) 0.0445(17) 0.0476(17) -0.0084(13) -0.0029(14) 0.0002(13)
C9 0.0419(17) 0.0334(14) 0.0414(15) 0.0019(12) -0.0031(13) -0.0014(12)
C10 0.0582(19) 0.0341(15) 0.0546(18) 0.0111(13) -0.0154(15) -0.0024(13)
C3 0.060(2) 0.0498(19) 0.0594(19) -0.0169(16) -0.0021(16) -0.0065(15)
C12 0.062(2) 0.0379(17) 0.072(2) -0.0005(14) -0.0252(17) -0.0088(14)
C4 0.0496(19) 0.0465(17) 0.0544(18) -0.0109(14) -0.0015(15) -0.0074(14)
C2 0.0496(19) 0.063(2) 0.0477(18) -0.0202(16) -0.0086(15) 0.0012(14)
C5 0.075(2) 0.0444(18) 0.083(2) -0.0057(16) -0.0081(19) -0.0105(16)
C13 0.057(2) 0.0455(18) 0.079(2) 0.0046(15) -0.0272(17) -0.0055(15)
C6 0.071(2) 0.081(2) 0.070(2) -0.0275(19) -0.0276(19) 0.0112(18)
C11 0.062(2) 0.0339(15) 0.0554(18) 0.0007(14) -0.0062(16) -0.0046(13)
C14 0.104(3) 0.0346(17) 0.094(3) 0.0064(17) -0.028(2) -0.0098(16)

loop_
_atom_type_symbol
_atom_type_description
_atom_type_scat_dispersion_real
_atom_type_scat_dispersion_imag
_atom_type_scat_source
C C 0.0033 0.0016
; International Tables
Vol. C, Tables 4.2.6.8 and 6.1.1.4
;
H H 0.0000 0.0000
; International Tables
Vol. C, Tables 4.2.6.8 and 6.1.1.4
;
N N 0.0061 0.0033
; International Tables
Vol. C, Tables 4.2.6.8 and 6.1.1.4
;
O O 0.0106 0.0060
; International Tables
Vol. C, Tables 4.2.6.8 and 6.1.1.4
;
S S 0.1246 0.1234
; International Tables
Vol. C, Tables 4.2.6.8 and 6.1.1.4
;

loop_
_geom_angle_atom_site_label_1
_geom_angle_atom_site_label_2
_geom_angle_atom_site_label_3
_geom_angle
C1 S1 C7 100.72(13)
O1 C8 N3 124.3(2)
O1 C8 C7 121.8(3)
N3 C8 C7 113.9(2)
C8 N3 C9 127.1(2)
C8 N3 H3A 116.5
C9 N3 H3A 116.5
C2 N1 C1 115.5(2)
C1 N2 C4 115.7(2)
C9 N4 C13 115.7(2)
C8 C7 S1 108.17(18)
C8 C7 H7A 110.1
S1 C7 H7A 110.1
C8 C7 H7B 110.1
S1 C7 H7B 110.1
H7A C7 H7B 108.4
N2 C1 N1 127.8(2)
N2 C1 S1 120.1(2)
N1 C1 S1 112.1(2)
N4 C9 C10 123.3(2)
N4 C9 N3 113.7(2)
C10 C9 N3 123.0(2)
C11 C10 C9 119.5(2)
C11 C10 H10 120.3
C9 C10 H10 120.3
C4 C3 C2 119.0(3)
C4 C3 H3 120.5
C2 C3 H3 120.5
C13 C12 C11 119.1(3)
C13 C12 H12 120.5
C11 C12 H12 120.5
N2 C4 C3 120.7(3)
N2 C4 C5 116.0(3)
C3 C4 C5 123.3(3)
N1 C2 C3 121.3(3)
N1 C2 C6 116.6(3)
C3 C2 C6 122.1(3)
C4 C5 H5A 109.5
C4 C5 H5B 109.5
H5A C5 H5B 109.5
C4 C5 H5C 109.5
H5A C5 H5C 109.5
H5B C5 H5C 109.5
N4 C13 C12 124.6(3)
N4 C13 H13 117.7
C12 C13 H13 117.7
C2 C6 H6A 109.5
C2 C6 H6B 109.5
H6A C6 H6B 109.5
C2 C6 H6C 109.5
H6A C6 H6C 109.5
H6B C6 H6C 109.5
C10 C11 C12 117.8(2)
C10 C11 C14 120.5(3)
C12 C11 C14 121.6(3)
C11 C14 H14A 109.5
C11 C14 H14B 109.5
H14A C14 H14B 109.5
C11 C14 H14C 109.5
H14A C14 H14C 109.5
H14B C14 H14C 109.5

loop_
_geom_bond_atom_site_label_1
_geom_bond_atom_site_label_2
_geom_bond_distance
S1 C1 1.756(3)
S1 C7 1.794(3)
O1 C8 1.209(3)
C8 N3 1.372(3)
C8 C7 1.516(3)
N3 C9 1.407(3)
N3 H3A 0.86
N1 C2 1.340(3)
N1 C1 1.346(3)
N2 C1 1.331(3)
N2 C4 1.358(3)
N4 C9 1.341(3)
N4 C13 1.341(3)
C7 H7A 0.97
C7 H7B 0.97
C9 C10 1.391(3)
C10 C11 1.373(4)
C10 H10 0.93
C3 C4 1.377(4)
C3 C2 1.386(4)
C3 H3 0.93
C12 C13 1.369(4)
C12 C11 1.380(4)
C12 H12 0.93
C4 C5 1.491(4)
C2 C6 1.507(4)
C5 H5A 0.96
C5 H5B 0.96
C5 H5C 0.96
C13 H13 0.93
C6 H6A 0.96
C6 H6B 0.96
C6 H6C 0.96
C11 C14 1.513(4)
C14 H14A 0.96
C14 H14B 0.96
C14 H14C 0.96

loop_
_geom_hbond_atom_site_label_D
_geom_hbond_atom_site_label_H
_geom_hbond_atom_site_label_A
_geom_hbond_site_symmetry_A
_geom_hbond_distance_DH
_geom_hbond_distance_HA
_geom_hbond_distance_DA
_geom_hbond_angle_DHA
N3 H3A N4 3_756 0.86 2.31 3.171(3) 174
C10 H10 O1 . 0.93 2.20 2.821(4) 123

loop_
_geom_torsion_atom_site_label_1
_geom_torsion_atom_site_label_2
_geom_torsion_atom_site_label_3
_geom_torsion_atom_site_label_4
_geom_torsion
O1 C8 N3 C9 -4.1(5)
C7 C8 N3 C9 175.6(2)
O1 C8 C7 S1 0.8(4)
N3 C8 C7 S1 -178.85(19)
C1 S1 C7 C8 -177.95(19)
C4 N2 C1 N1 0.6(4)
C4 N2 C1 S1 -179.3(2)
C2 N1 C1 N2 -0.2(4)
C2 N1 C1 S1 179.6(2)
C7 S1 C1 N2 -1.0(3)
C7 S1 C1 N1 179.1(2)
C13 N4 C9 C10 -0.5(4)
C13 N4 C9 N3 179.8(2)
C8 N3 C9 N4 -177.6(2)
C8 N3 C9 C10 2.8(4)
N4 C9 C10 C11 0.9(4)
N3 C9 C10 C11 -179.4(2)
C1 N2 C4 C3 -0.5(4)
C1 N2 C4 C5 179.4(3)
C2 C3 C4 N2 0.2(4)
C2 C3 C4 C5 -179.7(3)
C1 N1 C2 C3 -0.1(4)
C1 N1 C2 C6 -179.5(3)
C4 C3 C2 N1 0.1(5)
C4 C3 C2 C6 179.5(3)
C9 N4 C13 C12 0.1(4)
C11 C12 C13 N4 -0.1(5)
C9 C10 C11 C12 -0.9(4)
C9 C10 C11 C14 -179.1(3)
C13 C12 C11 C10 0.5(5)
C13 C12 C11 C14 178.7(3)

loop_
_cod_related_entry_id
_cod_related_entry_database
_cod_related_entry_code
1 ChemSpider 357043
